data_2232273
loop_
_publ_author_name
'van Rooyen, Jason'
'Betz, Richard'
'van Brecht, Bernardus J. A. M.'

_publ_section_title
;
 1,3-Bis(2-methoxyphenyl)thiourea
;
_journal_coeditor_code HB6427
_journal_issue 11
_journal_name_full 'Acta Crystallographica Section E'
_journal_page_first o2889
_journal_paper_doi 10.1107/S1600536811040852
_journal_volume 67
_journal_year 2011
_chemical_formula_iupac 'C15 H16 N2 O2 S'
_chemical_formula_moiety 'C15 H16 N2 O2 S'
_chemical_formula_sum 'C15 H16 N2 O2 S'
_chemical_formula_weight 288.36
_chemical_name_systematic 1,3-Bis(2-methoxyphenyl)thiourea
_space_group_IT_number 15
_symmetry_cell_setting monoclinic
_symmetry_space_group_name_Hall '-C 2yc'
_symmetry_space_group_name_H-M 'C 1 2/c 1'
_atom_sites_solution_hydrogens geom
_atom_sites_solution_primary direct
_atom_sites_solution_secondary difmap
_audit_creation_method SHELXL-97
_cell_angle_alpha 90.00
_cell_angle_beta 103.790(3)
_cell_angle_gamma 90.00
_cell_formula_units_Z 8
_cell_length_a 14.3187(8)
_cell_length_b 12.8628(7)
_cell_length_c 16.1168(10)
_cell_measurement_temperature 173(2)
_cell_volume 2882.8(3)
_computing_cell_refinement 'SAINT (Bruker, 1998)'
_computing_data_collection 'SMART (Bruker, 1998)'
_computing_data_reduction 'SAINT (Bruker, 1998)'
_computing_molecular_graphics 'ORTEP-3 (Farrugia, 1997) and Mercury (Macrae <i>et al.</i>, 2008)'
_computing_publication_material 'SHELXL97 (Sheldrick, 2008) and PLATON (Spek, 2009)'
_computing_structure_refinement 'SHELXL97 (Sheldrick, 2008)'
_computing_structure_solution 'SHELXS97 (Sheldrick, 2008)'
_diffrn_ambient_temperature 173(2)
_diffrn_measured_fraction_theta_full 0.999
_diffrn_measured_fraction_theta_max 0.999
_diffrn_measurement_device_type 'Bruker SMART CCD'
_diffrn_measurement_method '\f and \w'
_diffrn_radiation_monochromator graphite
_diffrn_radiation_source 'fine-focus sealed tube'
_diffrn_radiation_type MoK\a
_diffrn_radiation_wavelength 0.71073
_diffrn_reflns_av_R_equivalents 0.0582
_diffrn_reflns_av_sigmaI/netI 0.0487
_diffrn_reflns_limit_h_max 19
_diffrn_reflns_limit_h_min -16
_diffrn_reflns_limit_k_max 17
_diffrn_reflns_limit_k_min -14
_diffrn_reflns_limit_l_max 21
_diffrn_reflns_limit_l_min -17
_diffrn_reflns_number 10474
_diffrn_reflns_theta_full 28.27
_diffrn_reflns_theta_max 28.27
_diffrn_reflns_theta_min 2.16
_exptl_absorpt_coefficient_mu 0.227
_exptl_absorpt_correction_type none
_exptl_crystal_colour colourless
_exptl_crystal_density_diffrn 1.329
_exptl_crystal_density_method 'not measured'
_exptl_crystal_description plate
_exptl_crystal_F_000 1216
_exptl_crystal_size_max 0.42
_exptl_crystal_size_mid 0.36
_exptl_crystal_size_min 0.14
_refine_diff_density_max 0.248
_refine_diff_density_min -0.234
_refine_ls_extinction_method none
_refine_ls_goodness_of_fit_ref 1.050
_refine_ls_hydrogen_treatment mixed
_refine_ls_matrix_type full
_refine_ls_number_parameters 191
_refine_ls_number_reflns 3567
_refine_ls_number_restraints 0
_refine_ls_restrained_S_all 1.050
_refine_ls_R_factor_all 0.0481
_refine_ls_R_factor_gt 0.0329
_refine_ls_shift/su_max 0.000
_refine_ls_shift/su_mean 0.000
_refine_ls_structure_factor_coef Fsqd
_refine_ls_weighting_details 'calc w=1/[\s^2^(Fo^2^)+(0.0437P)^2^+0.1621P] where P=(Fo^2^+2Fc^2^)/3'
_refine_ls_weighting_scheme calc
_refine_ls_wR_factor_gt 0.0839
_refine_ls_wR_factor_ref 0.0899
_reflns_number_gt 2765
_reflns_number_total 3567
_reflns_threshold_expression I>2\s(I)
_cod_data_source_file hb6427.cif
_cod_data_source_block I
_cod_original_sg_symbol_H-M 'C 2/c'
_cod_database_code 2232273
_cod_database_fobs_code 2232273

loop_
_symmetry_equiv_pos_as_xyz
'x, y, z'
'-x, y, -z+1/2'
'x+1/2, y+1/2, z'
'-x+1/2, y+1/2, -z+1/2'
'-x, -y, -z'
'x, -y, z-1/2'
'-x+1/2, -y+1/2, -z'
'x+1/2, -y+1/2, z-1/2'

loop_
_atom_site_type_symbol
_atom_site_label
_atom_site_fract_x
_atom_site_fract_y
_atom_site_fract_z
_atom_site_U_iso_or_equiv
_atom_site_adp_type
_atom_site_calc_flag
_atom_site_refinement_flags
_atom_site_occupancy
_atom_site_symmetry_multiplicity
S S1 -0.01726(2) 0.20091(3) 0.11713(2) 0.02289(10) Uani d . 1 1
O O1 0.09218(7) 0.42621(7) -0.03050(6) 0.0323(2) Uani d . 1 1
O O2 0.24916(6) 0.20317(7) 0.36118(6) 0.0291(2) Uani d . 1 1
N N1 0.14650(8) 0.28483(9) 0.09695(7) 0.0251(3) Uani d . 1 1
H H71 0.1955(12) 0.3130(13) 0.1153(10) 0.036(5) Uiso d . 1 1
N N2 0.12052(7) 0.29144(9) 0.23257(7) 0.0232(2) Uani d . 1 1
H H72 0.0931(11) 0.2653(11) 0.2676(10) 0.028(4) Uiso d . 1 1
C C1 0.08967(8) 0.26236(9) 0.15016(8) 0.0197(3) Uani d . 1 1
C C11 0.12847(8) 0.25261(10) 0.00981(8) 0.0223(3) Uani d . 1 1
C C12 0.10350(9) 0.32650(10) -0.05553(8) 0.0238(3) Uani d . 1 1
C C13 0.09201(9) 0.29468(11) -0.14003(9) 0.0288(3) Uani d . 1 1
H H13 0.0771 0.3444 -0.1849 0.035 Uiso calc R 1 1
C C14 0.10227(9) 0.19063(12) -0.15889(9) 0.0307(3) Uani d . 1 1
H H14 0.0929 0.1695 -0.2168 0.037 Uiso calc R 1 1
C C15 0.12589(10) 0.11744(11) -0.09458(9) 0.0311(3) Uani d . 1 1
H H15 0.1324 0.0463 -0.1079 0.037 Uiso calc R 1 1
C C16 0.14008(9) 0.14937(11) -0.00994(9) 0.0281(3) Uani d . 1 1
H H16 0.1579 0.0998 0.0347 0.034 Uiso calc R 1 1
C C17 0.06484(12) 0.50262(12) -0.09648(10) 0.0408(4) Uani d . 1 1
H H171 0.1170 0.5116 -0.1257 0.061 Uiso calc R 1 1
H H172 0.0523 0.5689 -0.0712 0.061 Uiso calc R 1 1
H H173 0.0066 0.4796 -0.1377 0.061 Uiso calc R 1 1
C C21 0.20704(8) 0.34620(10) 0.26996(8) 0.0215(3) Uani d . 1 1
C C22 0.27304(8) 0.30070(10) 0.33908(8) 0.0218(3) Uani d . 1 1
C C23 0.35552(9) 0.35490(11) 0.37961(8) 0.0257(3) Uani d . 1 1
H H23 0.3997 0.3251 0.4272 0.031 Uiso calc R 1 1
C C24 0.37282(9) 0.45274(11) 0.35004(9) 0.0287(3) Uani d . 1 1
H H24 0.4298 0.4889 0.3770 0.034 Uiso calc R 1 1
C C25 0.30840(10) 0.49852(10) 0.28199(9) 0.0299(3) Uani d . 1 1
H H25 0.3210 0.5655 0.2623 0.036 Uiso calc R 1 1
C C26 0.22491(9) 0.44499(11) 0.24273(9) 0.0267(3) Uani d . 1 1
H H26 0.1797 0.4765 0.1968 0.032 Uiso calc R 1 1
C C27 0.31264(10) 0.15497(12) 0.43256(10) 0.0358(3) Uani d . 1 1
H H271 0.3761 0.1461 0.4205 0.054 Uiso calc R 1 1
H H272 0.2869 0.0869 0.4430 0.054 Uiso calc R 1 1
H H273 0.3185 0.1989 0.4832 0.054 Uiso calc R 1 1

loop_
_atom_site_aniso_label
_atom_site_aniso_U_11
_atom_site_aniso_U_22
_atom_site_aniso_U_33
_atom_site_aniso_U_12
_atom_site_aniso_U_13
_atom_site_aniso_U_23
S1 0.01794(15) 0.03006(19) 0.02002(17) -0.00105(12) 0.00324(11) -0.00245(13)
O1 0.0424(6) 0.0268(5) 0.0263(5) 0.0036(4) 0.0056(4) 0.0003(4)
O2 0.0276(5) 0.0279(5) 0.0269(5) -0.0045(4) -0.0032(4) 0.0055(4)
N1 0.0220(5) 0.0345(7) 0.0186(6) -0.0060(5) 0.0046(4) -0.0010(5)
N2 0.0198(5) 0.0333(6) 0.0162(5) -0.0042(4) 0.0035(4) 0.0021(5)
C1 0.0190(5) 0.0199(6) 0.0193(6) 0.0044(4) 0.0026(5) 0.0035(5)
C11 0.0195(5) 0.0302(7) 0.0183(6) -0.0015(5) 0.0065(5) -0.0004(6)
C12 0.0218(6) 0.0275(7) 0.0225(7) 0.0000(5) 0.0059(5) -0.0017(5)
C13 0.0274(6) 0.0381(8) 0.0206(7) 0.0024(6) 0.0052(5) 0.0017(6)
C14 0.0256(6) 0.0439(9) 0.0233(7) -0.0013(6) 0.0072(5) -0.0096(6)
C15 0.0312(7) 0.0299(8) 0.0354(8) -0.0016(5) 0.0144(6) -0.0063(6)
C16 0.0277(6) 0.0292(7) 0.0296(8) -0.0007(5) 0.0112(5) 0.0018(6)
C17 0.0526(9) 0.0313(8) 0.0366(9) 0.0041(7) 0.0067(7) 0.0071(7)
C21 0.0201(5) 0.0267(7) 0.0181(6) -0.0015(5) 0.0056(5) -0.0035(5)
C22 0.0225(6) 0.0226(6) 0.0205(6) -0.0003(5) 0.0056(5) -0.0025(5)
C23 0.0230(6) 0.0308(8) 0.0214(7) 0.0010(5) 0.0016(5) -0.0049(6)
C24 0.0267(6) 0.0289(8) 0.0306(8) -0.0052(5) 0.0074(6) -0.0120(6)
C25 0.0367(7) 0.0210(7) 0.0342(8) -0.0026(5) 0.0129(6) -0.0032(6)
C26 0.0293(6) 0.0263(7) 0.0246(7) 0.0035(5) 0.0067(5) -0.0002(6)
C27 0.0371(7) 0.0326(8) 0.0321(8) 0.0016(6) -0.0027(6) 0.0081(7)

loop_
_atom_type_symbol
_atom_type_description
_atom_type_scat_dispersion_real
_atom_type_scat_dispersion_imag
_atom_type_scat_source
C C 0.0033 0.0016 'International Tables Vol C Tables 4.2.6.8 and 6.1.1.4'
H H 0.0000 0.0000 'International Tables Vol C Tables 4.2.6.8 and 6.1.1.4'
N N 0.0061 0.0033 'International Tables Vol C Tables 4.2.6.8 and 6.1.1.4'
O O 0.0106 0.0060 'International Tables Vol C Tables 4.2.6.8 and 6.1.1.4'
S S 0.1246 0.1234 'International Tables Vol C Tables 4.2.6.8 and 6.1.1.4'

loop_
_geom_angle_atom_site_label_1
_geom_angle_atom_site_label_2
_geom_angle_atom_site_label_3
_geom_angle
C12 O1 C17 117.11(11)
C22 O2 C27 117.21(10)
C1 N1 C11 124.69(11)
C1 N1 H71 118.9(12)
C11 N1 H71 116.2(12)
C1 N2 C21 126.87(11)
C1 N2 H72 117.3(10)
C21 N2 H72 114.6(10)
N1 C1 N2 117.50(11)
N1 C1 S1 122.59(10)
N2 C1 S1 119.91(9)
C16 C11 C12 120.07(12)
C16 C11 N1 120.07(12)
C12 C11 N1 119.79(12)
O1 C12 C13 124.73(12)
O1 C12 C11 116.24(11)
C13 C12 C11 119.02(13)
C14 C13 C12 120.20(13)
C14 C13 H13 119.9
C12 C13 H13 119.9
C15 C14 C13 120.84(13)
C15 C14 H14 119.6
C13 C14 H14 119.6
C14 C15 C16 119.12(13)
C14 C15 H15 120.4
C16 C15 H15 120.4
C11 C16 C15 120.70(13)
C11 C16 H16 119.6
C15 C16 H16 119.6
O1 C17 H171 109.5
O1 C17 H172 109.5
H171 C17 H172 109.5
O1 C17 H173 109.5
H171 C17 H173 109.5
H172 C17 H173 109.5
C26 C21 C22 119.49(11)
C26 C21 N2 121.67(11)
C22 C21 N2 118.75(11)
O2 C22 C23 124.96(12)
O2 C22 C21 115.17(11)
C23 C22 C21 119.87(12)
C24 C23 C22 119.56(12)
C24 C23 H23 120.2
C22 C23 H23 120.2
C25 C24 C23 121.17(12)
C25 C24 H24 119.4
C23 C24 H24 119.4
C24 C25 C26 119.12(13)
C24 C25 H25 120.4
C26 C25 H25 120.4
C21 C26 C25 120.76(13)
C21 C26 H26 119.6
C25 C26 H26 119.6
O2 C27 H271 109.5
O2 C27 H272 109.5
H271 C27 H272 109.5
O2 C27 H273 109.5
H271 C27 H273 109.5
H272 C27 H273 109.5

loop_
_geom_bond_atom_site_label_1
_geom_bond_atom_site_label_2
_geom_bond_distance
S1 C1 1.6923(12)
O1 C12 1.3658(16)
O1 C17 1.4324(17)
O2 C22 1.3695(15)
O2 C27 1.4266(16)
N1 C1 1.3469(15)
N1 C11 1.4275(16)
N1 H71 0.782(16)
N2 C1 1.3488(16)
N2 C21 1.4277(15)
N2 H72 0.831(16)
C11 C16 1.3848(18)
C11 C12 1.4003(18)
C12 C13 1.3937(19)
C13 C14 1.388(2)
C13 H13 0.9500
C14 C15 1.381(2)
C14 H14 0.9500
C15 C16 1.392(2)
C15 H15 0.9500
C16 H16 0.9500
C17 H171 0.9800
C17 H172 0.9800
C17 H173 0.9800
C21 C26 1.3879(19)
C21 C22 1.4053(17)
C22 C23 1.3928(17)
C23 C24 1.3887(19)
C23 H23 0.9500
C24 C25 1.385(2)
C24 H24 0.9500
C25 C26 1.3939(19)
C25 H25 0.9500
C26 H26 0.9500
C27 H271 0.9800
C27 H272 0.9800
C27 H273 0.9800

loop_
_geom_hbond_atom_site_label_D
_geom_hbond_atom_site_label_H
_geom_hbond_atom_site_label_A
_geom_hbond_site_symmetry_A
_geom_hbond_distance_DH
_geom_hbond_distance_HA
_geom_hbond_distance_DA
_geom_hbond_angle_DHA
N2 H72 S1 2 0.831(16) 2.506(17) 3.3343(12) 174.3(14)
N1 H71 Cg1 7_555 0.782(16) 2.967(18) 3.5127(13) 129.1(14)

loop_
_geom_torsion_atom_site_label_1
_geom_torsion_atom_site_label_2
_geom_torsion_atom_site_label_3
_geom_torsion_atom_site_label_4
_geom_torsion
C11 N1 C1 N2 174.85(11)
C11 N1 C1 S1 -5.62(18)
C21 N2 C1 N1 1.47(19)
C21 N2 C1 S1 -178.08(10)
C1 N1 C11 C16 -71.93(16)
C1 N1 C11 C12 111.13(14)
C17 O1 C12 C13 1.17(18)
C17 O1 C12 C11 -178.84(12)
C16 C11 C12 O1 179.11(11)
N1 C11 C12 O1 -3.95(16)
C16 C11 C12 C13 -0.90(17)
N1 C11 C12 C13 176.04(11)
O1 C12 C13 C14 -177.99(12)
C11 C12 C13 C14 2.02(18)
C12 C13 C14 C15 -1.4(2)
C13 C14 C15 C16 -0.4(2)
C12 C11 C16 C15 -0.89(18)
N1 C11 C16 C15 -177.83(11)
C14 C15 C16 C11 1.57(19)
C1 N2 C21 C26 60.94(18)
C1 N2 C21 C22 -122.51(14)
C27 O2 C22 C23 1.70(18)
C27 O2 C22 C21 -178.28(11)
C26 C21 C22 O2 -179.98(11)
N2 C21 C22 O2 3.39(16)
C26 C21 C22 C23 0.04(18)
N2 C21 C22 C23 -176.59(11)
O2 C22 C23 C24 178.63(11)
C21 C22 C23 C24 -1.39(19)
C22 C23 C24 C25 1.41(19)
C23 C24 C25 C26 -0.1(2)
C22 C21 C26 C25 1.34(19)
N2 C21 C26 C25 177.86(12)
C24 C25 C26 C21 -1.3(2)

loop_
_cod_related_entry_id
_cod_related_entry_database
_cod_related_entry_code
1 ChemSpider 616419
